data_7027297
loop_
_publ_author_name
'Leung, Kelvin Sze-Yin'
'Wong, Wing-Tak'

_publ_contact_author
;
    ENTER NAME
 ENTER ADDRESS
;
_publ_section_title
;
 Synthesis, structural characterization and reactivities of hexaosmium
 carbonyl clusters with six-membered cyclic thioether and thioxane ligands
;
_journal_issue 12
_journal_name_full 'Journal of the Chemical Society, Dalton Transactions'
_journal_page_first 2077
_journal_paper_doi 10.1039/a900808j
_journal_year 1999
_chemical_formula_moiety 'C20 H8 O16 Os6 S2 '
_chemical_formula_sum 'C20 H8 O16 Os6 S2'
_chemical_formula_weight 1709.59
_space_group_IT_number 2
_symmetry_cell_setting triclinic
_symmetry_Int_Tables_number 2
_symmetry_space_group_name_Hall '-P 1'
_symmetry_space_group_name_H-M 'P -1'
_audit_creation_date 'Fri Apr 23 16:41:04 1999'
_audit_creation_method 'from TEXRAY.INF file'
_cell_angle_alpha 90.43(2)
_cell_angle_beta 90.44(2)
_cell_angle_gamma 87.36(2)
_cell_formula_units_Z 2
_cell_length_a 11.976(3)
_cell_length_b 13.059(4)
_cell_length_c 9.823(2)
_cell_measurement_reflns_used 25
_cell_measurement_temperature 298.2
_cell_measurement_theta_max 18.5
_cell_measurement_theta_min 12.5
_cell_volume 1534.5(7)
_computing_cell_refinement 'MSC/AFC Diffractometer Control'
_computing_data_collection 'MSC/AFC Diffractometer Control'
_computing_data_reduction teXsan
_computing_publication_material teXsan
_computing_structure_refinement teXsan
_diffrn_ambient_temperature 298.2
_diffrn_measurement_device AFC7R
_diffrn_measurement_method 'omega/2-theta scans'
_diffrn_orient_matrix_UB_11 0.00069
_diffrn_orient_matrix_UB_12 -0.04749
_diffrn_orient_matrix_UB_13 0.07941
_diffrn_orient_matrix_UB_21 0.07238
_diffrn_orient_matrix_UB_22 -0.03278
_diffrn_orient_matrix_UB_23 -0.03180
_diffrn_orient_matrix_UB_31 0.04182
_diffrn_orient_matrix_UB_32 0.05046
_diffrn_orient_matrix_UB_33 0.05520
_diffrn_radiation_monochromator graphite
_diffrn_radiation_source 'X-ray tube'
_diffrn_radiation_type MoKalpha
_diffrn_radiation_wavelength 0.7107
_diffrn_reflns_av_R_equivalents 0.064
_diffrn_reflns_limit_h_max 12
_diffrn_reflns_limit_h_min 0
_diffrn_reflns_limit_k_max 14
_diffrn_reflns_limit_k_min -14
_diffrn_reflns_limit_l_max 10
_diffrn_reflns_limit_l_min -10
_diffrn_reflns_number 4245
_diffrn_reflns_theta_max 22.50
_diffrn_standards_decay_% -4.91
_diffrn_standards_interval_count 250
_diffrn_standards_number 3
_exptl_absorpt_coefficient_mu 24.932
_exptl_absorpt_correction_T_max 1.000
_exptl_absorpt_correction_T_min 0.449
_exptl_absorpt_correction_type empirical
_exptl_absorpt_process_details psi-scan
_exptl_crystal_colour Brown
_exptl_crystal_density_diffrn 3.700
_exptl_crystal_description block
_exptl_crystal_F_000 1488.00
_exptl_crystal_size_max 0.150
_exptl_crystal_size_mid 0.140
_exptl_crystal_size_min 0.120
_refine_diff_density_max 3.79
_refine_diff_density_min -3.23
_refine_ls_extinction_method none
_refine_ls_goodness_of_fit_obs 1.708
_refine_ls_hydrogen_treatment noref
_refine_ls_matrix_type full
_refine_ls_number_parameters 397
_refine_ls_number_reflns 2535
_refine_ls_number_restraints 0
_refine_ls_R_factor_obs 0.0665
_refine_ls_shift/esd_max 0.0140
_refine_ls_structure_factor_coef F
_refine_ls_weighting_scheme sigma
_refine_ls_wR_factor_obs 0.0665
_reflns_number_observed 2535
_reflns_number_total 4013
_reflns_observed_criterion 1.50
_cod_data_source_file 900808jsup1.cif
_cod_data_source_block 9
_cod_original_cell_volume 1534.6(6)
_cod_original_sg_symbol_H-M 'P -1       '
_cod_original_formula_sum 'C20 H8 O16 Os6 S2 '
_cod_database_code 7027297

loop_
_symmetry_equiv_pos_as_xyz
'   +x,   +y,   +z'
'   -x,   -y,   -z'

loop_
_atom_site_aniso_label
_atom_site_aniso_U_11
_atom_site_aniso_U_22
_atom_site_aniso_U_33
_atom_site_aniso_U_12
_atom_site_aniso_U_13
_atom_site_aniso_U_23
Os(1) 0.034(1) 0.046(1) 0.045(1) -0.0081(8) -0.0099(9) 0.0027(9)
Os(2) 0.0326(10) 0.040(1) 0.047(1) -0.0005(8) -0.0053(8) -0.0021(9)
Os(3) 0.0365(10) 0.039(1) 0.0307(9) -0.0046(8) -0.0075(8) 0.0024(8)
Os(4) 0.0344(10) 0.045(1) 0.0328(10) -0.0028(8) -0.0063(8) 0.0083(8)
Os(5) 0.0335(10) 0.038(1) 0.039(1) -0.0028(8) -0.0096(8) -0.0010(8)
Os(6) 0.0317(10) 0.037(1) 0.041(1) 0.0004(8) -0.0061(8) 0.0046(8)
S(1) 0.044(7) 0.033(7) 0.059(8) 0.003(5) -0.005(6) 0.007(6)
S(2) 0.09(1) 0.09(1) 0.11(1) -0.027(10) -0.02(1) -0.001(10)
O(1) 0.09(3) 0.14(4) 0.04(2) -0.05(3) -0.05(2) 0.01(2)
O(2) 0.19(5) 0.09(4) 0.09(3) -0.03(3) 0.07(3) 0.00(3)
O(3) 0.11(3) 0.05(3) 0.11(3) -0.02(2) -0.04(3) -0.03(2)
O(4) 0.05(2) 0.13(3) 0.06(2) 0.01(2) -0.04(2) -0.03(2)
O(5) 0.04(2) 0.17(5) 0.14(4) 0.01(2) 0.06(3) 0.07(3)
O(6) 0.11(3) 0.09(3) 0.06(3) 0.00(2) 0.00(2) 0.04(2)
O(7) 0.07(2) 0.14(4) 0.04(2) -0.02(2) 0.00(2) 0.02(2)
O(8) 0.10(3) 0.07(3) 0.12(3) 0.02(2) 0.00(3) -0.04(3)
O(9) 0.11(3) 0.11(3) 0.04(2) -0.02(3) -0.03(2) 0.02(2)
O(10) 0.03(2) 0.08(3) 0.12(3) -0.01(2) -0.04(2) 0.03(3)
O(11) 0.08(3) 0.17(5) 0.05(2) -0.02(3) 0.04(2) 0.04(2)
O(12) 0.09(3) 0.17(4) 0.01(2) -0.01(3) -0.02(2) -0.03(2)
O(13) 0.14(4) 0.10(3) 0.03(2) 0.02(3) 0.02(2) 0.01(2)
O(14) 0.07(3) 0.08(3) 0.08(3) 0.01(2) -0.01(2) -0.04(2)
O(15) 0.06(2) 0.03(2) 0.09(3) 0.01(2) -0.01(2) 0.01(2)
O(16) 0.08(2) 0.04(2) 0.07(2) 0.01(2) -0.02(2) 0.00(2)
C(1) 0.07(4) 0.12(6) 0.06(4) -0.03(4) 0.00(3) -0.03(4)
C(2) 0.12(4) -0.03(2) 0.08(4) -0.01(2) 0.01(3) 0.00(2)
C(3) 0.04(3) 0.11(4) 0.00(2) -0.04(3) -0.02(2) 0.00(2)
C(4) 0.03(2) 0.03(3) 0.06(3) -0.01(2) 0.01(2) 0.01(2)
C(5) 0.00(2) 0.13(5) 0.06(3) 0.04(2) -0.01(2) 0.07(3)
C(6) 0.07(4) 0.03(3) 0.11(5) -0.01(3) 0.03(3) 0.02(3)
C(7) 0.09(4) 0.24(8) 0.04(3) -0.14(5) 0.07(3) -0.04(4)
C(8) 0.03(3) 0.07(4) 0.08(4) 0.04(3) 0.03(3) 0.02(3)
C(9) 0.09(4) 0.05(3) 0.01(2) 0.02(3) -0.01(2) 0.03(2)
C(10) 0.02(2) 0.07(4) 0.07(3) -0.03(3) 0.01(2) 0.02(3)
C(11) 0.11(4) -0.02(2) 0.18(6) 0.03(2) -0.01(4) -0.07(3)
C(12) 0.08(4) 0.05(3) 0.07(4) -0.03(3) 0.04(3) -0.01(3)
C(13) 0.4(1) 0.01(3) -0.03(2) 0.08(5) 0.08(4) 0.01(2)
C(14) 0.11(5) 0.00(2) 0.11(5) 0.06(3) -0.03(4) -0.06(3)
C(15) 0.03(3) 0.05(3) 0.05(3) 0.00(2) -0.06(2) -0.01(2)
C(16) 0.05(3) 0.06(4) 0.15(5) 0.04(3) 0.01(3) 0.09(4)
C(17) 0.08(4) 0.04(3) 0.05(3) -0.03(3) -0.02(3) 0.02(2)
C(18) 0.08(3) -0.02(2) 0.04(2) -0.03(2) 0.01(2) 0.02(2)
C(19) 0.09(4) 0.03(3) 0.08(4) 0.00(3) -0.03(3) 0.00(3)
C(20) 0.05(3) 0.03(3) 0.07(3) -0.03(2) 0.00(2) 0.03(2)

loop_
_atom_site_label
_atom_site_fract_x
_atom_site_fract_y
_atom_site_fract_z
_atom_site_U_iso_or_equiv
_atom_site_thermal_displace_type
Os(1) 0.9843(1) 0.3314(1) 0.2809(2) 0.0414(6) Uij
Os(2) 0.8927(1) 0.1608(1) 0.1781(2) 0.0399(5) Uij
Os(3) 0.7699(1) 0.2791(1) 0.3785(2) 0.0355(5) Uij
Os(4) 0.7890(1) 0.3489(1) 0.1161(2) 0.0374(5) Uij
Os(5) 0.6709(1) 0.1752(1) 0.1550(2) 0.0368(5) Uij
Os(6) 0.5733(1) 0.3556(1) 0.2414(2) 0.0367(5) Uij
S(1) 0.7747(9) 0.0312(9) 0.205(1) 0.046(3) Uij
S(2) 0.639(1) -0.136(1) 0.101(2) 0.093(6) Uij
O(1) 1.140(3) 0.271(3) 0.516(3) 0.09(2) Uij
O(2) 1.183(4) 0.343(3) 0.094(4) 0.12(2) Uij
O(3) 0.992(3) 0.557(3) 0.362(4) 0.09(1) Uij
O(4) 1.110(3) 0.070(3) 0.300(3) 0.08(1) Uij
O(5) 0.968(3) 0.124(4) -0.103(5) 0.12(2) Uij
O(6) 0.921(3) 0.159(3) 0.582(4) 0.09(1) Uij
O(7) 0.580(3) 0.176(3) 0.523(3) 0.08(1) Uij
O(8) 0.753(3) 0.477(3) 0.543(4) 0.10(2) Uij
O(9) 0.658(3) 0.382(3) -0.147(3) 0.09(1) Uij
O(10) 0.773(2) 0.577(3) 0.198(4) 0.08(1) Uij
O(11) 0.982(3) 0.377(4) -0.084(4) 0.10(2) Uij
O(12) 0.633(3) 0.133(3) -0.146(3) 0.09(1) Uij
O(13) 0.446(4) 0.109(3) 0.236(3) 0.09(2) Uij
O(14) 0.372(3) 0.307(3) 0.402(4) 0.08(1) Uij
O(15) 0.427(3) 0.395(2) 0.000(3) 0.06(1) Uij
O(16) 0.547(3) 0.572(3) 0.349(3) 0.06(1) Uij
C(1) 1.087(5) 0.288(5) 0.434(6) 0.08(2) Uij
C(2) 1.115(4) 0.335(2) 0.180(5) 0.0568 Uij
C(3) 0.992(3) 0.474(4) 0.337(4) 0.05(1) Uij
C(4) 1.030(3) 0.103(3) 0.252(4) 0.04(1) Uij
C(5) 0.939(3) 0.133(4) 0.006(5) 0.06(2) Uij
C(6) 0.877(4) 0.209(4) 0.497(6) 0.07(2) Uij
C(7) 0.649(4) 0.213(5) 0.465(5) 0.12(2) Uij
C(8) 0.761(4) 0.404(4) 0.480(5) 0.06(2) Uij
C(9) 0.701(4) 0.362(3) -0.051(4) 0.05(1) Uij
C(10) 0.771(3) 0.495(4) 0.166(5) 0.05(2) Uij
C(11) 0.914(5) 0.366(3) -0.003(7) 0.0896 Uij
C(12) 0.645(4) 0.146(4) -0.029(5) 0.07(2) Uij
C(13) 0.552(8) 0.145(3) 0.203(3) 0.14(3) Uij
C(14) 0.447(5) 0.328(3) 0.327(6) 0.0762 Uij
C(15) 0.485(3) 0.378(3) 0.096(4) 0.04(1) Uij
C(16) 0.557(4) 0.482(4) 0.302(6) 0.09(2) Uij
C(17) 0.767(4) -0.038(3) 0.363(4) 0.06(2) Uij
C(18) 0.647(3) -0.088(2) 0.387(4) 0.0327 Uij
C(19) 0.652(4) -0.175(3) 0.275(5) 0.07(2) Uij
C(20) 0.768(3) -0.078(3) 0.090(4) 0.05(1) Uij
H(1) 0.8232 -0.0918 0.3619 0.0687 Uij
H(2) 0.7810 0.0079 0.4356 0.0687 Uij
H(3) 0.6412 -0.1147 0.4763 0.0392 Uij
H(4) 0.5862 -0.0392 0.3717 0.0392 Uij
H(5) 0.5933 -0.2194 0.2922 0.0782 Uij
H(6) 0.7219 -0.2117 0.2845 0.0782 Uij
H(7) 0.8257 -0.1268 0.1134 0.0581 Uij
H(8) 0.7778 -0.0552 -0.0002 0.0581 Uij

loop_
_atom_type_symbol
_atom_type_oxidation_number
_atom_type_number_in_cell
_atom_type_scat_dispersion_real
_atom_type_scat_dispersion_imag
_atom_type_scat_source
Os 0 12 -1.216 7.603 'International Tables'
C 0 40 0.003 0.002 'International Tables'
H 0 16 0.000 0.000 'International Tables'
S 0 4 0.125 0.123 'International Tables'
O 0 32 0.011 0.006 'International Tables'

loop_
_geom_angle_atom_site_label_1
_geom_angle_atom_site_label_2
_geom_angle_atom_site_label_3
_geom_angle
_geom_angle_publ_flag
Os(2) Os(1) Os(3) 61.81(6) yes
Os(2) Os(1) Os(4) 59.87(6) yes
Os(2) Os(1) C(1) 107(1) yes
Os(2) Os(1) C(2) 101(1) yes
Os(2) Os(1) C(3) 157(1) yes
Os(3) Os(1) Os(4) 57.86(6) yes
Os(3) Os(1) C(1) 102(1) yes
Os(3) Os(1) C(2) 162(1) yes
Os(3) Os(1) C(3) 102(1) yes
Os(4) Os(1) C(1) 159(1) yes
Os(4) Os(1) C(2) 112(1) yes
Os(4) Os(1) C(3) 98(1) yes
C(1) Os(1) C(2) 84(2) yes
C(1) Os(1) C(3) 90(1) yes
C(2) Os(1) C(3) 92(1) yes
Os(1) Os(2) Os(3) 61.63(6) yes
Os(1) Os(2) Os(4) 62.27(6) yes
Os(1) Os(2) Os(5) 114.22(8) yes
Os(1) Os(2) S(1) 148.6(3) yes
Os(1) Os(2) C(4) 79(1) yes
Os(1) Os(2) C(5) 111(1) yes
Os(3) Os(2) Os(4) 58.51(6) yes
Os(3) Os(2) Os(5) 61.99(6) yes
Os(3) Os(2) S(1) 89.6(3) yes
Os(3) Os(2) C(4) 111(1) yes
Os(3) Os(2) C(5) 153(1) yes
Os(4) Os(2) Os(5) 60.99(6) yes
Os(4) Os(2) S(1) 114.9(3) yes
Os(4) Os(2) C(4) 140(1) yes
Os(4) Os(2) C(5) 95(1) yes
Os(5) Os(2) S(1) 53.9(3) yes
Os(5) Os(2) C(4) 153(1) yes
Os(5) Os(2) C(5) 103(1) yes
S(1) Os(2) C(4) 102(1) yes
S(1) Os(2) C(5) 99(1) yes
C(4) Os(2) C(5) 91(1) yes
Os(1) Os(3) Os(2) 56.55(6) yes
Os(1) Os(3) Os(4) 60.62(6) yes
Os(1) Os(3) Os(5) 104.39(7) yes
Os(1) Os(3) Os(6) 119.42(8) yes
Os(1) Os(3) C(6) 74(1) yes
Os(1) Os(3) C(7) 164(2) yes
Os(1) Os(3) C(8) 89(1) yes
Os(2) Os(3) Os(4) 59.03(6) yes
Os(2) Os(3) Os(5) 55.50(6) yes
Os(2) Os(3) Os(6) 105.19(7) yes
Os(2) Os(3) C(6) 81(1) yes
Os(2) Os(3) C(7) 116(1) yes
Os(2) Os(3) C(8) 145(1) yes
Os(4) Os(3) Os(5) 58.91(6) yes
Os(4) Os(3) Os(6) 61.51(6) yes
Os(4) Os(3) C(6) 131(1) yes
Os(4) Os(3) C(7) 130(1) yes
Os(4) Os(3) C(8) 101(1) yes
Os(5) Os(3) Os(6) 56.87(6) yes
Os(5) Os(3) C(6) 120(1) yes
Os(5) Os(3) C(7) 78(1) yes
Os(5) Os(3) C(8) 142(1) yes
Os(6) Os(3) C(6) 165(1) yes
Os(6) Os(3) C(7) 75(2) yes
Os(6) Os(3) C(8) 85(1) yes
C(6) Os(3) C(7) 90(2) yes
C(6) Os(3) C(8) 96(2) yes
C(7) Os(3) C(8) 97(2) yes
Os(1) Os(4) Os(2) 57.85(6) yes
Os(1) Os(4) Os(3) 61.52(6) yes
Os(1) Os(4) Os(5) 107.55(8) yes
Os(1) Os(4) Os(6) 119.65(7) yes
Os(1) Os(4) C(9) 157(1) yes
Os(1) Os(4) C(10) 89(1) yes
Os(1) Os(4) C(11) 73(1) yes
Os(2) Os(4) Os(3) 62.46(6) yes
Os(2) Os(4) Os(5) 57.56(6) yes
Os(2) Os(4) Os(6) 107.23(7) yes
Os(2) Os(4) C(9) 119(1) yes
Os(2) Os(4) C(10) 145(1) yes
Os(2) Os(4) C(11) 85(1) yes
Os(3) Os(4) Os(5) 62.29(6) yes
Os(3) Os(4) Os(6) 60.85(6) yes
Os(3) Os(4) C(9) 139(1) yes
Os(3) Os(4) C(10) 94(1) yes
Os(3) Os(4) C(11) 133(1) yes
Os(5) Os(4) Os(6) 57.66(6) yes
Os(5) Os(4) C(9) 84(1) yes
Os(5) Os(4) C(10) 136(1) yes
Os(5) Os(4) C(11) 128.2(10) yes
Os(6) Os(4) C(9) 83(1) yes
Os(6) Os(4) C(10) 78(1) yes
Os(6) Os(4) C(11) 165(1) yes
C(9) Os(4) C(10) 94(1) yes
C(9) Os(4) C(11) 84(2) yes
C(10) Os(4) C(11) 94(1) yes
Os(2) Os(5) Os(3) 62.51(6) yes
Os(2) Os(5) Os(4) 61.45(6) yes
Os(2) Os(5) Os(6) 115.17(8) yes
Os(2) Os(5) S(1) 54.3(3) yes
Os(2) Os(5) C(12) 103(1) yes
Os(2) Os(5) C(13) 150(1) yes
Os(3) Os(5) Os(4) 58.80(6) yes
Os(3) Os(5) Os(6) 61.51(6) yes
Os(3) Os(5) S(1) 90.2(3) yes
Os(3) Os(5) C(12) 155(1) yes
Os(3) Os(5) C(13) 106(1) yes
Os(4) Os(5) Os(6) 63.17(6) yes
Os(4) Os(5) S(1) 115.7(3) yes
Os(4) Os(5) C(12) 96(1) yes
Os(4) Os(5) C(13) 139(1) yes
Os(6) Os(5) S(1) 148.4(3) yes
Os(6) Os(5) C(12) 113(1) yes
Os(6) Os(5) C(13) 76(1) yes
S(1) Os(5) C(12) 97(1) yes
S(1) Os(5) C(13) 101(1) yes
C(12) Os(5) C(13) 95(2) yes
Os(3) Os(6) Os(4) 57.64(5) yes
Os(3) Os(6) Os(5) 61.62(6) yes
Os(3) Os(6) C(14) 113(1) yes
Os(3) Os(6) C(15) 154(1) yes
Os(3) Os(6) C(16) 103(1) yes
Os(4) Os(6) Os(5) 59.17(6) yes
Os(4) Os(6) C(14) 166(1) yes
Os(4) Os(6) C(15) 100(1) yes
Os(4) Os(6) C(16) 103(1) yes
Os(5) Os(6) C(14) 108(1) yes
Os(5) Os(6) C(15) 97(1) yes
Os(5) Os(6) C(16) 160(1) yes
C(14) Os(6) C(15) 84(2) yes
C(14) Os(6) C(16) 88(1) yes
C(15) Os(6) C(16) 94(2) yes
Os(2) S(1) Os(5) 71.9(3) yes
Os(2) S(1) C(17) 122(1) yes
Os(2) S(1) C(20) 123(1) yes
Os(5) S(1) C(17) 124(1) yes
Os(5) S(1) C(20) 118(1) yes
C(17) S(1) C(20) 97(1) yes
C(19) S(2) C(20) 97(2) yes
Os(1) C(1) O(1) 175(5) yes
Os(1) C(2) O(2) 166(4) yes
Os(1) C(3) O(3) 176(3) yes
Os(2) C(4) O(4) 177(3) yes
Os(2) C(5) O(5) 174(5) yes
Os(3) C(6) O(6) 165(4) yes
Os(3) C(7) O(7) 176(4) yes
Os(3) C(8) O(8) 177(4) yes
Os(4) C(9) O(9) 170(4) yes
Os(4) C(10) O(10) 172(4) yes
Os(4) C(11) O(11) 173(5) yes
Os(5) C(12) O(12) 176(4) yes
Os(5) C(13) O(13) 173(3) yes
Os(6) C(14) O(14) 170(4) yes
Os(6) C(15) O(15) 178(3) yes
Os(6) C(16) O(16) 178(4) yes
S(1) C(17) C(18) 113(2) yes
S(1) C(17) H(1) 108.4 no
S(1) C(17) H(2) 108.4 no
C(18) C(17) H(1) 108.4 no
C(18) C(17) H(2) 108.4 no
H(1) C(17) H(2) 109.5 no
C(17) C(18) C(19) 99(3) yes
C(17) C(18) H(3) 111.9 no
C(17) C(18) H(4) 111.8 no
C(19) C(18) H(3) 111.9 no
C(19) C(18) H(4) 111.8 no
H(3) C(18) H(4) 109.5 no
S(2) C(19) C(18) 117(2) yes
S(2) C(19) H(5) 107.6 no
S(2) C(19) H(6) 107.5 no
C(18) C(19) H(5) 107.6 no
C(18) C(19) H(6) 107.5 no
H(5) C(19) H(6) 109.5 no
S(1) C(20) S(2) 111(2) yes
S(1) C(20) H(7) 108.9 no
S(1) C(20) H(8) 108.9 no
S(2) C(20) H(7) 108.9 no
S(2) C(20) H(8) 108.9 no
H(7) C(20) H(8) 109.5 no

loop_
_geom_bond_atom_site_label_1
_geom_bond_atom_site_label_2
_geom_bond_distance
_geom_bond_publ_flag
Os(1) Os(2) 2.713(2) yes
Os(1) Os(3) 2.861(2) yes
Os(1) Os(4) 2.836(2) yes
Os(1) C(1) 2.00(6) yes
Os(1) C(2) 1.86(5) yes
Os(1) C(3) 1.94(5) yes
Os(2) Os(3) 2.865(2) yes
Os(2) Os(4) 2.771(3) yes
Os(2) Os(5) 2.662(2) yes
Os(2) S(1) 2.27(1) yes
Os(2) C(4) 1.92(4) yes
Os(2) C(5) 1.82(5) yes
Os(3) Os(4) 2.755(2) yes
Os(3) Os(5) 2.852(2) yes
Os(3) Os(6) 2.849(2) yes
Os(3) C(6) 1.93(6) yes
Os(3) C(7) 1.93(3) yes
Os(3) C(8) 1.91(6) yes
Os(4) Os(5) 2.759(2) yes
Os(4) Os(6) 2.867(2) yes
Os(4) C(9) 1.95(4) yes
Os(4) C(10) 1.97(6) yes
Os(4) C(11) 1.93(6) yes
Os(5) Os(6) 2.714(2) yes
Os(5) S(1) 2.26(1) yes
Os(5) C(12) 1.87(5) yes
Os(5) C(13) 1.57(9) yes
Os(6) C(14) 1.78(7) yes
Os(6) C(15) 1.79(4) yes
Os(6) C(16) 1.76(6) yes
S(1) C(17) 1.80(4) yes
S(1) C(20) 1.81(4) yes
S(2) C(19) 1.79(5) yes
S(2) C(20) 1.75(4) yes
O(1) C(1) 1.04(6) yes
O(2) C(2) 1.19(5) yes
O(3) C(3) 1.12(6) yes
O(4) C(4) 1.13(5) yes
O(5) C(5) 1.13(5) yes
O(6) C(6) 1.16(6) yes
O(7) C(7) 1.13(4) yes
O(8) C(8) 1.14(5) yes
O(9) C(9) 1.10(4) yes
O(10) C(10) 1.11(5) yes
O(11) C(11) 1.16(6) yes
O(12) C(12) 1.16(5) yes
O(13) C(13) 1.42(9) yes
O(14) C(14) 1.21(6) yes
O(15) C(15) 1.19(4) yes
O(16) C(16) 1.25(6) yes
C(17) C(18) 1.63(5) yes
C(17) H(1) 0.950 no
C(17) H(2) 0.950 no
C(18) C(19) 1.58(5) yes
C(18) H(3) 0.950 no
C(18) H(4) 0.950 no
C(19) H(5) 0.950 no
C(19) H(6) 0.950 no
C(20) H(7) 0.950 no
C(20) H(8) 0.950 no
